data_4515782
loop_
_publ_author_name
'Messinis, Antonis M.'
'Wright, William R. H.'
'Batsanov, Andrei S.'
'Howard, Judith A. K.'
'Hanton, Martin J.'
'Dyer, Philip W.'

_publ_section_title
;
 Exploration of Homogeneous Ethylene Dimerization Mediated by Tungsten
 Mono(imido) Complexes
;
_journal_issue 12
_journal_name_full 'ACS Catalysis'
_journal_page_first 11235
_journal_paper_doi 10.1021/acscatal.8b02201
_journal_volume 8
_journal_year 2018
_chemical_formula_moiety 'C24 H34 Cl8 N2 W2'
_chemical_formula_sum 'C24 H34 Cl8 N2 W2'
_chemical_formula_weight 1001.83
_space_group_crystal_system triclinic
_space_group_IT_number 2
_space_group_name_Hall '-P 1'
_space_group_name_H-M_alt 'P -1'
_atom_sites_solution_hydrogens geom
_atom_sites_solution_primary heavy
_atom_sites_solution_secondary difmap
_audit_creation_date 2016-11-30
_audit_creation_method
;
Olex2 1.2-beta
(compiled 2016.11.30 svn.r3356 for OlexSys, GUI svn.r5269)
;
_cell_angle_alpha 106.301(8)
_cell_angle_beta 106.481(8)
_cell_angle_gamma 110.355(8)
_cell_formula_units_Z 1
_cell_length_a 9.6082(6)
_cell_length_b 9.7882(7)
_cell_length_c 10.2905(6)
_cell_measurement_reflns_used 9907
_cell_measurement_temperature 120
_cell_measurement_theta_max 34.763
_cell_measurement_theta_min 2.277
_cell_volume 788.82(14)
_computing_cell_refinement 'SAINT v7.46A (Bruker, 2008)'
_computing_data_collection 'SMART v5.625 (Bruker, 2001)'
_computing_data_reduction 'SAINT v7.46A (Bruker, 2008)'
_computing_molecular_graphics 'Olex2 (Dolomanov et al., 2009)'
_computing_publication_material 'Olex2 (Dolomanov et al., 2009)'
_computing_structure_refinement 'ShelXL 2014/7 multi-CPU version (Sheldrick, 2015)'
_computing_structure_solution 'SHELXS 2013/1 (Sheldrick, 2008)'
_diffrn_ambient_temperature 120
_diffrn_detector 'CCD area detector'
_diffrn_detector_area_resol_mean 5.6
_diffrn_detector_type 'Bruker SMART CCD 6000 area detector'
_diffrn_measured_fraction_theta_full 0.999
_diffrn_measured_fraction_theta_max 0.951
_diffrn_measurement_device 'three-circle diffractometer'
_diffrn_measurement_device_type 'Bruker SMART 6000'
_diffrn_measurement_method '\w scans'
_diffrn_radiation_monochromator graphite
_diffrn_radiation_probe x-ray
_diffrn_radiation_type MoK\a
_diffrn_radiation_wavelength 0.71073
_diffrn_radiation_xray_symbol K-L~3~
_diffrn_reflns_av_R_equivalents 0.0265
_diffrn_reflns_av_unetI/netI 0.0250
_diffrn_reflns_Laue_measured_fraction_full 0.999
_diffrn_reflns_Laue_measured_fraction_max 0.951
_diffrn_reflns_limit_h_max 14
_diffrn_reflns_limit_h_min -15
_diffrn_reflns_limit_k_max 15
_diffrn_reflns_limit_k_min -15
_diffrn_reflns_limit_l_max 16
_diffrn_reflns_limit_l_min -16
_diffrn_reflns_number 22919
_diffrn_reflns_point_group_measured_fraction_full 0.999
_diffrn_reflns_point_group_measured_fraction_max 0.951
_diffrn_reflns_theta_full 32.500
_diffrn_reflns_theta_max 34.979
_diffrn_reflns_theta_min 2.277
_diffrn_source 'sealed X-ray tube'
_diffrn_source_current 35.0
_diffrn_source_power 1.75
_diffrn_source_target Mo
_diffrn_source_voltage 50.0
_exptl_absorpt_coefficient_mu 7.982
_exptl_absorpt_correction_T_max 0.4756
_exptl_absorpt_correction_T_min 0.2685
_exptl_absorpt_correction_type integration
_exptl_absorpt_process_details
;
SADABS-2009/1 (Bruker,2010) was used for absorption correction.
wR2(int) was 0.0800 before and 0.0414 after correction.
The Ratio of minimum to maximum transmission is 0.5646.
The \l/2 correction factor is 0.0015.
;
_exptl_crystal_colour red
_exptl_crystal_colour_primary red
_exptl_crystal_density_diffrn 2.109
_exptl_crystal_description block
_exptl_crystal_F_000 476
_exptl_crystal_size_max 0.26
_exptl_crystal_size_mid 0.17
_exptl_crystal_size_min 0.14
_refine_diff_density_max 1.464
_refine_diff_density_min -1.843
_refine_diff_density_rms 0.166
_refine_ls_extinction_method none
_refine_ls_goodness_of_fit_ref 1.239
_refine_ls_hydrogen_treatment constr
_refine_ls_matrix_type full
_refine_ls_number_parameters 171
_refine_ls_number_reflns 6611
_refine_ls_number_restraints 0
_refine_ls_restrained_S_all 1.239
_refine_ls_R_factor_all 0.0269
_refine_ls_R_factor_gt 0.0246
_refine_ls_shift/su_max 0.002
_refine_ls_shift/su_mean 0.000
_refine_ls_structure_factor_coef Fsqd
_refine_ls_weighting_details 'w=1/[\s^2^(Fo^2^)+3.4000P] where P=(Fo^2^+2Fc^2^)/3'
_refine_ls_weighting_scheme calc
_refine_ls_wR_factor_gt 0.0632
_refine_ls_wR_factor_ref 0.0638
_reflns_Friedel_coverage 0.000
_reflns_number_gt 6162
_reflns_number_total 6611
_reflns_threshold_expression 'I > 2\s(I)'
_cod_data_source_file cs8b02201_si_002.cif
_cod_data_source_block 1g
_cod_original_cell_volume 788.82(11)
_cod_database_code 4515782
_shelx_space_group_comment
;
The symmetry employed for this shelxl refinement is uniquely defined
by the following loop, which should always be used as a source of
symmetry information in preference to the above space-group names.
They are only intended as comments.
;
_olex2_refinement_description
;
1. Fixed Uiso
 At 1.2 times of:
  All C(H) groups
2. Others
 Uiso(H8A)=Uiso(H8B)=Uiso(H8C)=FVAR(1)
 Uiso(H9A)=Uiso(H9B)=Uiso(H9C)=FVAR(2)
 Uiso(H11A)=Uiso(H11B)=Uiso(H11C)=FVAR(3)
 Uiso(H12A)=Uiso(H12B)=Uiso(H12C)=FVAR(4)
3.a Ternary CH refined with riding coordinates:
 C7(H7), C10(H10)
3.b Aromatic/amide H refined with riding coordinates:
 C3(H3), C4(H4), C5(H5)
3.c Idealised Me refined as rotating group:
 C8(H8A,H8B,H8C), C9(H9A,H9B,H9C), C11(H11A,H11B,H11C), C12(H12A,H12B,H12C)
;

loop_
_space_group_symop_operation_xyz
'x, y, z'
'-x, -y, -z'

loop_
_atom_site_label
_atom_site_type_symbol
_atom_site_fract_x
_atom_site_fract_y
_atom_site_fract_z
_atom_site_U_iso_or_equiv
_atom_site_adp_type
_atom_site_occupancy
_atom_site_site_symmetry_order
_atom_site_calc_flag
_atom_site_refinement_flags_posn
W W 0.68667(2) 0.98606(2) 0.63470(2) 0.01600(3) Uani 1 1 d .
Cl1 Cl 0.39505(10) 0.82282(9) 0.48354(9) 0.01783(13) Uani 1 1 d .
Cl2 Cl 0.62041(11) 1.10744(10) 0.81914(9) 0.02257(15) Uani 1 1 d .
Cl3 Cl 0.94359(11) 1.19825(11) 0.74232(11) 0.02601(16) Uani 1 1 d .
Cl4 Cl 0.71550(11) 0.88557(10) 0.41692(9) 0.02236(15) Uani 1 1 d .
N N 0.7229(3) 0.8532(3) 0.7024(3) 0.0162(5) Uani 1 1 d .
C1 C 0.7541(4) 0.7459(4) 0.7549(3) 0.0152(5) Uani 1 1 d .
C2 C 0.9052(4) 0.7425(4) 0.7722(4) 0.0171(5) Uani 1 1 d .
C3 C 0.9327(4) 0.6333(4) 0.8259(4) 0.0210(6) Uani 1 1 d .
H3 H 1.0325 0.6281 0.8405 0.025 Uiso 1 1 calc R
C4 C 0.8197(4) 0.5332(4) 0.8582(4) 0.0218(6) Uani 1 1 d .
H4 H 0.8427 0.4610 0.8949 0.026 Uiso 1 1 calc R
C5 C 0.6720(4) 0.5377(4) 0.8373(4) 0.0199(6) Uani 1 1 d .
H5 H 0.5939 0.4660 0.8574 0.024 Uiso 1 1 calc R
C6 C 0.6362(4) 0.6449(4) 0.7874(4) 0.0165(5) Uani 1 1 d .
C7 C 1.0306(4) 0.8532(4) 0.7393(4) 0.0191(6) Uani 1 1 d .
H7 H 0.9719 0.8821 0.6630 0.023 Uiso 1 1 calc R
C8 C 1.1513(5) 1.0083(5) 0.8811(4) 0.0271(7) Uani 1 1 d .
H8A H 1.0906 1.0581 0.9202 0.035(8) Uiso 1 1 calc GR
H8B H 1.2276 1.0829 0.8573 0.035(8) Uiso 1 1 calc GR
H8C H 1.2128 0.9832 0.9565 0.035(8) Uiso 1 1 calc GR
C9 C 1.1243(6) 0.7753(5) 0.6765(6) 0.0338(9) Uani 1 1 d .
H9A H 1.1848 0.7480 0.7506 0.036(8) Uiso 1 1 calc GR
H9B H 1.2014 0.8505 0.6539 0.036(8) Uiso 1 1 calc GR
H9C H 1.0467 0.6773 0.5849 0.036(8) Uiso 1 1 calc GR
C10 C 0.4730(4) 0.6455(4) 0.7605(4) 0.0175(5) Uani 1 1 d .
H10 H 0.4884 0.7553 0.7717 0.021 Uiso 1 1 calc R
C11 C 0.4077(5) 0.6064(5) 0.8724(5) 0.0268(7) Uani 1 1 d .
H11A H 0.3833 0.4958 0.8576 0.032(8) Uiso 1 1 calc GR
H11B H 0.3075 0.6177 0.8565 0.032(8) Uiso 1 1 calc GR
H11C H 0.4906 0.6807 0.9745 0.032(8) Uiso 1 1 calc GR
C12 C 0.3480(4) 0.5253(4) 0.6005(4) 0.0229(6) Uani 1 1 d .
H12A H 0.3923 0.5490 0.5301 0.027(7) Uiso 1 1 calc GR
H12B H 0.2461 0.5341 0.5797 0.027(7) Uiso 1 1 calc GR
H12C H 0.3255 0.4160 0.5892 0.027(7) Uiso 1 1 calc GR

loop_
_atom_site_aniso_label
_atom_site_aniso_U_11
_atom_site_aniso_U_22
_atom_site_aniso_U_33
_atom_site_aniso_U_23
_atom_site_aniso_U_13
_atom_site_aniso_U_12
W 0.02153(6) 0.01714(5) 0.01815(6) 0.01160(4) 0.01047(4) 0.01320(5)
Cl1 0.0226(3) 0.0182(3) 0.0212(3) 0.0131(3) 0.0111(3) 0.0133(3)
Cl2 0.0346(4) 0.0250(4) 0.0193(3) 0.0120(3) 0.0143(3) 0.0211(3)
Cl3 0.0235(4) 0.0222(4) 0.0341(4) 0.0158(3) 0.0096(3) 0.0114(3)
Cl4 0.0337(4) 0.0263(4) 0.0249(4) 0.0174(3) 0.0195(3) 0.0216(3)
N 0.0207(12) 0.0192(11) 0.0171(11) 0.0110(9) 0.0106(10) 0.0133(10)
C1 0.0188(13) 0.0195(13) 0.0160(12) 0.0105(10) 0.0095(10) 0.0137(11)
C2 0.0198(14) 0.0185(13) 0.0198(13) 0.0121(11) 0.0096(11) 0.0120(11)
C3 0.0215(15) 0.0234(15) 0.0299(16) 0.0183(13) 0.0134(13) 0.0152(13)
C4 0.0261(16) 0.0248(15) 0.0274(16) 0.0187(13) 0.0132(13) 0.0178(14)
C5 0.0236(15) 0.0206(14) 0.0252(15) 0.0158(12) 0.0133(12) 0.0130(12)
C6 0.0202(14) 0.0174(13) 0.0188(13) 0.0104(11) 0.0099(11) 0.0122(11)
C7 0.0217(14) 0.0208(14) 0.0239(14) 0.0137(12) 0.0128(12) 0.0136(12)
C8 0.0234(16) 0.0272(17) 0.0266(17) 0.0145(14) 0.0080(14) 0.0070(14)
C9 0.039(2) 0.033(2) 0.060(3) 0.031(2) 0.038(2) 0.0267(18)
C10 0.0194(14) 0.0190(13) 0.0198(13) 0.0107(11) 0.0104(11) 0.0112(11)
C11 0.0264(17) 0.037(2) 0.0322(18) 0.0221(16) 0.0195(15) 0.0185(16)
C12 0.0240(16) 0.0221(15) 0.0239(15) 0.0112(12) 0.0077(13) 0.0129(13)

loop_
_atom_type_symbol
_atom_type_description
_atom_type_scat_dispersion_real
_atom_type_scat_dispersion_imag
_atom_type_scat_source
C C 0.0033 0.0016 'International Tables Vol C Tables 4.2.6.8 and 6.1.1.4'
H H 0.0000 0.0000 'International Tables Vol C Tables 4.2.6.8 and 6.1.1.4'
Cl Cl 0.1484 0.1585 'International Tables Vol C Tables 4.2.6.8 and 6.1.1.4'
N N 0.0061 0.0033 'International Tables Vol C Tables 4.2.6.8 and 6.1.1.4'
W W -0.8490 6.8722 'International Tables Vol C Tables 4.2.6.8 and 6.1.1.4'

loop_
_geom_angle_atom_site_label_1
_geom_angle_atom_site_label_2
_geom_angle_atom_site_label_3
_geom_angle
_geom_angle_site_symmetry_3
Cl1 W Cl1 77.24(3) 2_676
Cl2 W Cl1 83.01(3) 2_676
Cl2 W Cl1 86.57(3) .
Cl2 W Cl4 166.21(3) .
Cl3 W Cl1 159.92(3) .
Cl3 W Cl1 82.70(3) 2_676
Cl3 W Cl2 91.81(4) .
Cl3 W Cl4 91.10(4) .
Cl4 W Cl1 83.99(3) 2_676
Cl4 W Cl1 86.08(3) .
N W Cl1 98.31(10) .
N W Cl1 175.54(10) 2_676
N W Cl2 96.85(9) .
N W Cl3 101.76(10) .
N W Cl4 95.75(9) .
W Cl1 W 102.76(3) 2_676
C1 N W 178.6(2) .
N C1 C2 117.7(3) .
N C1 C6 119.3(3) .
C6 C1 C2 122.9(3) .
C1 C2 C7 122.1(3) .
C3 C2 C1 116.1(3) .
C3 C2 C7 121.8(3) .
C4 C3 C2 122.2(3) .
C3 C4 C5 120.1(3) .
C6 C5 C4 121.5(3) .
C1 C6 C10 121.7(3) .
C5 C6 C1 117.1(3) .
C5 C6 C10 121.1(3) .
C2 C7 C8 109.9(3) .
C2 C7 C9 112.7(3) .
C9 C7 C8 109.9(3) .
C6 C10 C11 112.4(3) .
C6 C10 C12 109.6(3) .
C12 C10 C11 110.1(3) .

loop_
_geom_bond_atom_site_label_1
_geom_bond_atom_site_label_2
_geom_bond_distance
_geom_bond_site_symmetry_2
W Cl1 2.7119(7) 2_676
W Cl1 2.4168(9) .
W Cl2 2.3163(8) .
W Cl3 2.2858(10) .
W Cl4 2.3175(8) .
W N 1.727(3) .
Cl1 W 2.7118(7) 2_676
N C1 1.390(4) .
C1 C2 1.424(4) .
C1 C6 1.412(4) .
C2 C3 1.400(4) .
C2 C7 1.507(5) .
C3 C4 1.377(5) .
C4 C5 1.392(5) .
C5 C6 1.390(4) .
C6 C10 1.516(4) .
C7 C8 1.533(5) .
C7 C9 1.529(5) .
C10 C11 1.535(5) .
C10 C12 1.532(5) .
